data_1569728
loop_
_publ_author_name
'Yang, Bo'
'Yan, Suqiong'
'Li, Chengbo'
'Ma, Hui'
'Feng, Fanda'
'Zhang, Yuan'
'Huang, Wei'

_publ_section_title
;
 Mn(iii)-mediated C-P bond activation of diphosphines: toward a highly
 emissive phosphahelicene cation scaffold and modulated circularly
 polarized luminescence.
;
_journal_issue 38
_journal_name_full 'Chemical science'
_journal_page_first 10446
_journal_page_last 10457
_journal_paper_doi 10.1039/d3sc03201a
_journal_volume 14
_journal_year 2023
_chemical_formula_moiety 'C32 H22 P, F6 P'
_chemical_formula_sum 'C32 H22 F6 P2'
_chemical_formula_weight 582.43
_space_group_crystal_system monoclinic
_space_group_IT_number 14
_space_group_name_Hall '-P 2yn'
_space_group_name_H-M_alt 'P 1 21/n 1'
_atom_sites_solution_hydrogens geom
_atom_sites_solution_primary iterative
_audit_creation_date 2022-09-21
_audit_creation_method
;
Olex2 1.2-beta
(compiled 2018.05.29 svn.r3508 for OlexSys, GUI svn.r5506)
;
_audit_update_record
;
2022-12-09 deposited with the CCDC.	2023-08-11 downloaded from the CCDC.
;
_cell_angle_alpha 90
_cell_angle_beta 93.3870(10)
_cell_angle_gamma 90
_cell_formula_units_Z 4
_cell_length_a 11.8054(4)
_cell_length_b 11.5114(4)
_cell_length_c 19.2346(7)
_cell_measurement_reflns_used 6305
_cell_measurement_temperature 193
_cell_measurement_theta_max 27.37
_cell_measurement_theta_min 2.47
_cell_volume 2609.35(16)
_computing_cell_refinement 'SAINT V8.40B (?, 2016)'
_computing_data_reduction 'SAINT V8.40B (?, 2016)'
_computing_molecular_graphics 'Olex2 (Dolomanov et al., 2009)'
_computing_publication_material 'Olex2 (Dolomanov et al., 2009)'
_computing_structure_refinement 'ShelXL (Sheldrick, 2015)'
_computing_structure_solution 'olex2.solve (Bourhis et al., 2015)'
_diffrn_ambient_temperature 193
_diffrn_measured_fraction_theta_full 0.999
_diffrn_measured_fraction_theta_max 0.998
_diffrn_measurement_device_type 'Bruker APEX-II CCD'
_diffrn_measurement_method '\f and \w scans'
_diffrn_radiation_type MoK\a
_diffrn_radiation_wavelength 0.71073
_diffrn_reflns_av_R_equivalents 0.0539
_diffrn_reflns_av_unetI/netI 0.0476
_diffrn_reflns_Laue_measured_fraction_full 0.999
_diffrn_reflns_Laue_measured_fraction_max 0.998
_diffrn_reflns_limit_h_max 15
_diffrn_reflns_limit_h_min -14
_diffrn_reflns_limit_k_max 14
_diffrn_reflns_limit_k_min -14
_diffrn_reflns_limit_l_max 24
_diffrn_reflns_limit_l_min -24
_diffrn_reflns_number 24633
_diffrn_reflns_point_group_measured_fraction_full 0.999
_diffrn_reflns_point_group_measured_fraction_max 0.998
_diffrn_reflns_theta_full 25.242
_diffrn_reflns_theta_max 27.502
_diffrn_reflns_theta_min 1.973
_diffrn_standards_number 0
_exptl_absorpt_coefficient_mu 0.232
_exptl_absorpt_correction_T_max 0.7456
_exptl_absorpt_correction_T_min 0.6996
_exptl_absorpt_correction_type none
_exptl_absorpt_process_details
;
SADABS-2016/2 (Bruker,2016/2) was used for absorption correction.
wR2(int) was 0.1329 before and 0.0639 after correction.
The Ratio of minimum to maximum transmission is 0.9383.
The \l/2 correction factor is Not present.
;
_exptl_crystal_colour yellow-green
_exptl_crystal_density_diffrn 1.483
_exptl_crystal_description cuboid
_exptl_crystal_F_000 1192
_exptl_crystal_preparation Luminescent
_refine_diff_density_max 1.399
_refine_diff_density_min -1.244
_refine_diff_density_rms 0.086
_refine_ls_extinction_method none
_refine_ls_goodness_of_fit_ref 1.063
_refine_ls_hydrogen_treatment constr
_refine_ls_matrix_type full
_refine_ls_number_parameters 361
_refine_ls_number_reflns 5982
_refine_ls_number_restraints 85
_refine_ls_restrained_S_all 1.181
_refine_ls_R_factor_all 0.1001
_refine_ls_R_factor_gt 0.0774
_refine_ls_shift/su_max 0.000
_refine_ls_shift/su_mean 0.000
_refine_ls_structure_factor_coef Fsqd
_refine_ls_weighting_details
;
 w=1/[\s^2^(Fo^2^)+(0.1180P)^2^+4.5118P]
 where P=(Fo^2^+2Fc^2^)/3
;
_refine_ls_weighting_scheme calc
_refine_ls_wR_factor_gt 0.2140
_refine_ls_wR_factor_ref 0.2335
_reflns_Friedel_coverage 0.000
_reflns_number_gt 4502
_reflns_number_total 5982
_reflns_threshold_expression 'I > 2\s(I)'
_cod_data_source_file d3sc03201a2.cif
_cod_data_source_block y1_a
_cod_depositor_comments 'Adding full bibliography for 1569716--1569732.cif.'
_cod_database_code 1569728
_shelxl_version_number 2013-2
_shelx_space_group_comment
;
The symmetry employed for this shelxl refinement is uniquely defined
by the following loop, which should always be used as a source of
symmetry information in preference to the above space-group names.
They are only intended as comments.
;
_olex2_refinement_description
;
1. Fixed Uiso
 At 1.2 times of:
  All C(H) groups
2. Restrained distances
 F1-F5 \\sim F1-F3 \\sim F1-F6 \\sim F1-F2 \\sim F5-F3 \\sim F5-F6 \\sim F5-F4
\\sim F3-F4 \\sim F3-F2 \\sim F6-F4
 \\sim F6-F2 \\sim F4-F2
 with sigma of 0.02
 P2-F1 \\sim P2-F5 \\sim P2-F3 \\sim P2-F6 \\sim P2-F4 \\sim P2-F2
 with sigma of 0.02
 C31-H30 \\sim C29-H30
 with sigma of 0.04
 C30-C31 \\sim C30-C29 \\sim C30-H30
 with sigma of 0.02
 C29-C30 \\sim C30-C31
 with sigma of 0.02
3.a Aromatic/amide H refined with riding coordinates:
 C13(H13), C19(H19), C8(H8), C14(H14), C2(H2), C3(H3), C7(H7), C22(H22),
 C16(H16), C6(H6), C5(H5), C18(H18), C17(H17), C26(H26), C23(H23), C24(H24),
 C28(H28), C25(H25), C32(H32), C31(H31), C29(H29), C30(H30)
;
_olex2_submission_special_instructions 'No special instructions were received'

loop_
_space_group_symop_operation_xyz
'x, y, z'
'-x+1/2, y+1/2, -z+1/2'
'-x, -y, -z'
'x-1/2, -y-1/2, z-1/2'

loop_
_atom_site_label
_atom_site_type_symbol
_atom_site_fract_x
_atom_site_fract_y
_atom_site_fract_z
_atom_site_U_iso_or_equiv
_atom_site_adp_type
_atom_site_occupancy
_atom_site_site_symmetry_order
_atom_site_calc_flag
_atom_site_refinement_flags_posn
_atom_site_refinement_flags_adp
_atom_site_refinement_flags_occupancy
_atom_site_disorder_assembly
_atom_site_disorder_group
P1 P 0.63460(7) 0.38477(7) 0.70985(4) 0.0277(2) Uani 1 1 d . . . . .
P2 P 0.24730(8) 0.75415(10) 0.57356(5) 0.0412(3) Uani 1 1 d D . . . .
C11 C 0.8353(3) 0.4280(3) 0.66741(15) 0.0253(6) Uani 1 1 d . . . . .
C10 C 0.7536(3) 0.5063(3) 0.62718(15) 0.0252(6) Uani 1 1 d . . . . .
F2 F 0.1786(3) 0.8626(3) 0.54373(19) 0.0915(11) Uani 1 1 d D . . . .
C9 C 0.7737(3) 0.6106(3) 0.58918(15) 0.0261(6) Uani 1 1 d . . . . .
F3 F 0.1418(3) 0.7041(3) 0.6075(2) 0.1107(15) Uani 1 1 d D . . . .
C12 C 0.7840(3) 0.3653(3) 0.71889(16) 0.0279(7) Uani 1 1 d . . . . .
C20 C 0.9520(3) 0.4051(3) 0.65705(15) 0.0257(6) Uani 1 1 d . . . . .
C1 C 0.6406(3) 0.4771(3) 0.63604(16) 0.0283(7) Uani 1 1 d . . . . .
C15 C 1.0141(3) 0.3380(3) 0.70899(16) 0.0287(7) Uani 1 1 d . . . . .
C13 C 0.8443(3) 0.2949(3) 0.76777(17) 0.0329(7) Uani 1 1 d . . . . .
H13 H 0.8068 0.2553 0.8017 0.040 Uiso 1 1 calc R . . . .
C19 C 1.0083(3) 0.4389(3) 0.59724(17) 0.0312(7) Uani 1 1 d . . . . .
H19 H 0.9677 0.4766 0.5610 0.037 Uiso 1 1 calc R . . . .
C8 C 0.8785(3) 0.6708(3) 0.59232(16) 0.0297(7) Uani 1 1 d . . . . .
H8 H 0.9409 0.6384 0.6169 0.036 Uiso 1 1 calc R . . . .
C14 C 0.9590(3) 0.2859(3) 0.76443(17) 0.0331(7) Uani 1 1 d . . . . .
H14 H 1.0013 0.2452 0.7988 0.040 Uiso 1 1 calc R . . . .
C2 C 0.5477(3) 0.5304(3) 0.60053(18) 0.0334(7) Uani 1 1 d . . . . .
H2 H 0.4741 0.5057 0.6070 0.040 Uiso 1 1 calc R . . . .
C3 C 0.5678(3) 0.6196(3) 0.55609(18) 0.0342(7) Uani 1 1 d . . . . .
H3 H 0.5083 0.6509 0.5283 0.041 Uiso 1 1 calc R . . . .
C4 C 0.6784(3) 0.6646(3) 0.55220(16) 0.0297(7) Uani 1 1 d . . . . .
C7 C 0.8898(3) 0.7759(3) 0.55979(19) 0.0371(8) Uani 1 1 d . . . . .
H7 H 0.9588 0.8150 0.5639 0.044 Uiso 1 1 calc R . . . .
C22 C 0.6608(3) 0.5152(3) 0.82814(18) 0.0374(8) Uani 1 1 d . . . . .
H22 H 0.7380 0.5045 0.8235 0.045 Uiso 1 1 calc R . . . .
C21 C 0.5821(3) 0.4634(3) 0.78104(18) 0.0323(7) Uani 1 1 d . . . . .
C16 C 1.1321(3) 0.3194(3) 0.70242(18) 0.0354(8) Uani 1 1 d . . . . .
H16 H 1.1740 0.2795 0.7372 0.042 Uiso 1 1 calc R . . . .
C6 C 0.7977(3) 0.8248(3) 0.52020(19) 0.0402(8) Uani 1 1 d . . . . .
H6 H 0.8069 0.8943 0.4965 0.048 Uiso 1 1 calc R . . . .
C5 C 0.6952(3) 0.7703(3) 0.51661(19) 0.0379(8) Uani 1 1 d . . . . .
H5 H 0.6349 0.8033 0.4902 0.046 Uiso 1 1 calc R . . . .
C18 C 1.1211(3) 0.4169(3) 0.59196(18) 0.0359(8) Uani 1 1 d . . . . .
H18 H 1.1565 0.4402 0.5523 0.043 Uiso 1 1 calc R . . . .
C17 C 1.1845(3) 0.3592(3) 0.6459(2) 0.0381(8) Uani 1 1 d . . . . .
H17 H 1.2621 0.3484 0.6429 0.046 Uiso 1 1 calc R . . . .
C26 C 0.4667(3) 0.4795(3) 0.7885(2) 0.0425(9) Uani 1 1 d . . . . .
H26 H 0.4135 0.4461 0.7570 0.051 Uiso 1 1 calc R . . . .
C27 C 0.5574(3) 0.2538(3) 0.6913(2) 0.0379(8) Uani 1 1 d . . . . .
C23 C 0.6236(4) 0.5828(4) 0.8818(2) 0.0478(10) Uani 1 1 d . . . . .
H23 H 0.6761 0.6184 0.9128 0.057 Uiso 1 1 calc R . . . .
C24 C 0.5099(4) 0.5977(4) 0.8896(2) 0.0506(11) Uani 1 1 d . . . . .
H24 H 0.4855 0.6427 0.9259 0.061 Uiso 1 1 calc R . . . .
C28 C 0.4820(3) 0.2080(4) 0.7374(2) 0.0470(10) Uani 1 1 d . . . . .
H28 H 0.4697 0.2454 0.7791 0.056 Uiso 1 1 calc R . . . .
F5 F 0.3153(3) 0.6519(4) 0.6065(3) 0.156(3) Uani 1 1 d D . . . .
F4 F 0.2671(5) 0.8298(4) 0.64107(19) 0.157(2) Uani 1 1 d D . . . .
C25 C 0.4317(4) 0.5459(4) 0.8435(2) 0.0522(11) Uani 1 1 d . . . . .
H25 H 0.3546 0.5556 0.8493 0.063 Uiso 1 1 calc R . . . .
C32 C 0.5770(4) 0.1984(4) 0.6296(2) 0.0502(10) Uani 1 1 d . . . . .
H32 H 0.6270 0.2289 0.5988 0.060 Uiso 1 1 calc R . . . .
F6 F 0.3542(4) 0.8087(4) 0.5436(4) 0.177(3) Uani 1 1 d D . . . .
C31 C 0.5186(5) 0.0939(4) 0.6151(3) 0.0710(17) Uani 1 1 d D . . . .
H31 H 0.5310 0.0542 0.5741 0.085 Uiso 1 1 calc R . . . .
C29 C 0.4257(4) 0.1048(4) 0.7194(3) 0.0687(16) Uani 1 1 d D . . . .
H29 H 0.3743 0.0733 0.7490 0.082 Uiso 1 1 calc R . . . .
C30 C 0.4454(5) 0.0504(4) 0.6589(3) 0.079(2) Uani 1 1 d D . . . .
H30 H 0.4075 -0.0185 0.6476 0.095 Uiso 1 1 calc DR . . . .
F1 F 0.2212(7) 0.6882(5) 0.5078(2) 0.231(4) Uani 1 1 d D . . . .

loop_
_atom_site_aniso_label
_atom_site_aniso_U_11
_atom_site_aniso_U_22
_atom_site_aniso_U_33
_atom_site_aniso_U_23
_atom_site_aniso_U_13
_atom_site_aniso_U_12
P1 0.0264(4) 0.0282(4) 0.0284(4) -0.0005(3) 0.0013(3) -0.0025(3)
P2 0.0311(5) 0.0487(6) 0.0442(6) 0.0014(4) 0.0046(4) 0.0000(4)
C11 0.0275(15) 0.0251(15) 0.0231(14) -0.0018(12) -0.0007(11) 0.0027(12)
C10 0.0271(15) 0.0277(15) 0.0207(13) -0.0028(12) 0.0011(11) 0.0040(12)
F2 0.093(2) 0.084(2) 0.098(3) 0.037(2) 0.010(2) 0.0212(19)
C9 0.0272(15) 0.0293(16) 0.0220(14) -0.0010(12) 0.0030(11) 0.0062(12)
F3 0.0550(19) 0.100(3) 0.182(4) 0.052(3) 0.046(2) 0.0072(19)
C12 0.0271(15) 0.0301(16) 0.0264(15) -0.0019(12) 0.0015(12) 0.0017(13)
C20 0.0275(15) 0.0243(15) 0.0250(14) -0.0022(12) -0.0005(11) 0.0023(12)
C1 0.0304(16) 0.0294(16) 0.0250(15) -0.0023(12) 0.0007(12) 0.0019(13)
C15 0.0287(16) 0.0283(16) 0.0284(15) -0.0031(12) -0.0035(12) 0.0038(13)
C13 0.0397(18) 0.0310(17) 0.0280(16) 0.0062(13) 0.0008(13) -0.0012(14)
C19 0.0315(16) 0.0356(18) 0.0265(15) -0.0009(13) 0.0029(12) 0.0065(14)
C8 0.0298(16) 0.0315(17) 0.0281(15) -0.0011(13) 0.0028(12) 0.0031(13)
C14 0.0389(18) 0.0314(17) 0.0282(16) 0.0042(13) -0.0044(13) 0.0051(14)
C2 0.0250(15) 0.0380(19) 0.0370(17) -0.0027(15) 0.0010(13) 0.0009(14)
C3 0.0284(16) 0.0411(19) 0.0326(17) 0.0003(15) -0.0022(13) 0.0091(14)
C4 0.0326(16) 0.0314(16) 0.0250(15) -0.0014(13) 0.0019(12) 0.0095(13)
C7 0.0395(19) 0.0337(18) 0.0386(19) 0.0011(15) 0.0072(15) -0.0010(15)
C22 0.042(2) 0.0386(19) 0.0317(17) -0.0020(15) 0.0069(14) -0.0043(16)
C21 0.0342(17) 0.0299(17) 0.0336(17) 0.0045(13) 0.0090(13) -0.0006(14)
C16 0.0325(17) 0.0369(19) 0.0355(18) -0.0032(14) -0.0075(14) 0.0075(15)
C6 0.049(2) 0.0341(19) 0.0383(19) 0.0107(15) 0.0091(16) 0.0077(16)
C5 0.041(2) 0.039(2) 0.0337(18) 0.0058(15) 0.0030(14) 0.0143(16)
C18 0.0330(18) 0.042(2) 0.0329(17) -0.0027(15) 0.0060(13) 0.0055(15)
C17 0.0266(16) 0.043(2) 0.044(2) -0.0076(16) 0.0007(14) 0.0046(15)
C26 0.039(2) 0.038(2) 0.051(2) 0.0032(17) 0.0113(16) -0.0018(16)
C27 0.0379(19) 0.0285(17) 0.045(2) 0.0031(15) -0.0140(15) -0.0045(14)
C23 0.064(3) 0.042(2) 0.038(2) -0.0056(17) 0.0087(18) -0.0051(19)
C24 0.074(3) 0.037(2) 0.043(2) -0.0010(17) 0.025(2) 0.002(2)
C28 0.046(2) 0.034(2) 0.059(2) 0.0134(18) -0.0127(18) -0.0096(17)
F5 0.063(2) 0.122(3) 0.290(7) 0.116(4) 0.055(3) 0.050(2)
F4 0.275(7) 0.118(4) 0.070(3) 0.014(2) -0.066(3) -0.062(4)
C25 0.051(2) 0.045(2) 0.063(3) 0.007(2) 0.031(2) 0.0050(19)
C32 0.058(3) 0.038(2) 0.053(2) -0.0064(18) -0.0171(19) 0.0041(19)
F6 0.093(3) 0.103(3) 0.351(8) 0.066(4) 0.134(4) 0.020(3)
C31 0.096(4) 0.035(2) 0.076(3) -0.013(2) -0.045(3) 0.008(3)
C29 0.062(3) 0.045(3) 0.095(4) 0.031(3) -0.032(3) -0.023(2)
C30 0.096(4) 0.029(2) 0.105(5) 0.011(3) -0.060(4) -0.015(3)
F1 0.487(13) 0.123(4) 0.080(3) -0.060(3) 0.006(5) -0.077(6)

loop_
_atom_type_symbol
_atom_type_description
_atom_type_scat_dispersion_real
_atom_type_scat_dispersion_imag
_atom_type_scat_source
C C 0.0033 0.0016 'International Tables Vol C Tables 4.2.6.8 and 6.1.1.4'
H H 0.0000 0.0000 'International Tables Vol C Tables 4.2.6.8 and 6.1.1.4'
F F 0.0171 0.0103 'International Tables Vol C Tables 4.2.6.8 and 6.1.1.4'
P P 0.1023 0.0942 'International Tables Vol C Tables 4.2.6.8 and 6.1.1.4'

loop_
_geom_angle_atom_site_label_1
_geom_angle_atom_site_label_2
_geom_angle_atom_site_label_3
_geom_angle
_geom_angle_site_symmetry_1
_geom_angle_site_symmetry_3
_geom_angle_publ_flag
C12 P1 C1 93.84(15) . . ?
C12 P1 C21 112.15(16) . . ?
C12 P1 C27 113.89(17) . . ?
C1 P1 C21 109.98(15) . . ?
C1 P1 C27 112.89(16) . . ?
C21 P1 C27 112.68(18) . . ?
F3 P2 F2 92.22(19) . . ?
F3 P2 F4 86.7(3) . . ?
F3 P2 F6 176.5(3) . . ?
F5 P2 F2 176.9(3) . . ?
F5 P2 F3 87.4(2) . . ?
F5 P2 F4 92.0(3) . . ?
F5 P2 F6 92.7(2) . . ?
F4 P2 F2 84.8(2) . . ?
F6 P2 F2 87.5(2) . . ?
F6 P2 F4 89.9(3) . . ?
F1 P2 F2 91.1(3) . . ?
F1 P2 F3 92.1(3) . . ?
F1 P2 F5 92.1(3) . . ?
F1 P2 F4 175.7(4) . . ?
F1 P2 F6 91.4(4) . . ?
C12 C11 C10 112.6(3) . . ?
C12 C11 C20 117.9(3) . . ?
C20 C11 C10 129.4(3) . . ?
C9 C10 C11 130.2(3) . . ?
C1 C10 C11 112.5(3) . . ?
C1 C10 C9 116.8(3) . . ?
C10 C9 C4 117.8(3) . . ?
C8 C9 C10 124.0(3) . . ?
C8 C9 C4 117.8(3) . . ?
C11 C12 P1 109.7(2) . . ?
C11 C12 C13 123.4(3) . . ?
C13 C12 P1 126.9(3) . . ?
C11 C20 C15 117.5(3) . . ?
C19 C20 C11 124.4(3) . . ?
C19 C20 C15 118.0(3) . . ?
C10 C1 P1 109.0(2) . . ?
C10 C1 C2 124.2(3) . . ?
C2 C1 P1 125.8(3) . . ?
C14 C15 C20 121.1(3) . . ?
C14 C15 C16 119.9(3) . . ?
C16 C15 C20 118.9(3) . . ?
C12 C13 H13 120.7 . . ?
C14 C13 C12 118.6(3) . . ?
C14 C13 H13 120.7 . . ?
C20 C19 H19 119.5 . . ?
C18 C19 C20 121.1(3) . . ?
C18 C19 H19 119.5 . . ?
C9 C8 H8 119.3 . . ?
C7 C8 C9 121.4(3) . . ?
C7 C8 H8 119.3 . . ?
C15 C14 H14 119.8 . . ?
C13 C14 C15 120.3(3) . . ?
C13 C14 H14 119.8 . . ?
C1 C2 H2 120.8 . . ?
C3 C2 C1 118.3(3) . . ?
C3 C2 H2 120.8 . . ?
C2 C3 H3 119.9 . . ?
C2 C3 C4 120.3(3) . . ?
C4 C3 H3 119.9 . . ?
C3 C4 C9 121.0(3) . . ?
C3 C4 C5 119.8(3) . . ?
C5 C4 C9 118.9(3) . . ?
C8 C7 H7 119.8 . . ?
C8 C7 C6 120.5(4) . . ?
C6 C7 H7 119.8 . . ?
C21 C22 H22 120.1 . . ?
C23 C22 H22 120.1 . . ?
C23 C22 C21 119.8(4) . . ?
C22 C21 P1 117.9(3) . . ?
C26 C21 P1 122.3(3) . . ?
C26 C21 C22 119.7(3) . . ?
C15 C16 H16 119.5 . . ?
C17 C16 C15 120.9(3) . . ?
C17 C16 H16 119.5 . . ?
C7 C6 H6 120.0 . . ?
C5 C6 C7 119.9(3) . . ?
C5 C6 H6 120.0 . . ?
C4 C5 H5 119.3 . . ?
C6 C5 C4 121.4(3) . . ?
C6 C5 H5 119.3 . . ?
C19 C18 H18 119.7 . . ?
C19 C18 C17 120.7(3) . . ?
C17 C18 H18 119.7 . . ?
C16 C17 C18 120.0(3) . . ?
C16 C17 H17 120.0 . . ?
C18 C17 H17 120.0 . . ?
C21 C26 H26 120.3 . . ?
C25 C26 C21 119.3(4) . . ?
C25 C26 H26 120.3 . . ?
C28 C27 P1 121.9(3) . . ?
C32 C27 P1 117.0(3) . . ?
C32 C27 C28 121.1(4) . . ?
C22 C23 H23 119.8 . . ?
C24 C23 C22 120.5(4) . . ?
C24 C23 H23 119.8 . . ?
C23 C24 H24 120.0 . . ?
C23 C24 C25 120.0(4) . . ?
C25 C24 H24 120.0 . . ?
C27 C28 H28 120.8 . . ?
C29 C28 C27 118.4(5) . . ?
C29 C28 H28 120.8 . . ?
C26 C25 H25 119.7 . . ?
C24 C25 C26 120.7(4) . . ?
C24 C25 H25 119.7 . . ?
C27 C32 H32 121.2 . . ?
C27 C32 C31 117.5(5) . . ?
C31 C32 H32 121.2 . . ?
C32 C31 H31 119.3 . . ?
C30 C31 C32 121.5(5) . . ?
C30 C31 H31 119.3 . . ?
C28 C29 H29 119.9 . . ?
C30 C29 C28 120.2(5) . . ?
C30 C29 H29 119.9 . . ?
C31 C30 C29 121.2(5) . . ?
C31 C30 H30 119.4 . . ?
C29 C30 H30 119.4 . . ?

loop_
_geom_bond_atom_site_label_1
_geom_bond_atom_site_label_2
_geom_bond_distance
_geom_bond_site_symmetry_2
_geom_bond_publ_flag
P1 C12 1.776(3) . ?
P1 C1 1.778(3) . ?
P1 C21 1.783(3) . ?
P1 C27 1.787(4) . ?
P2 F2 1.578(3) . ?
P2 F3 1.550(3) . ?
P2 F5 1.539(3) . ?
P2 F4 1.569(4) . ?
P2 F6 1.551(4) . ?
P2 F1 1.492(4) . ?
C11 C10 1.501(4) . ?
C11 C12 1.393(4) . ?
C11 C20 1.428(4) . ?
C10 C9 1.433(4) . ?
C10 C1 1.396(4) . ?
C9 C8 1.416(5) . ?
C9 C4 1.436(4) . ?
C12 C13 1.403(4) . ?
C20 C15 1.430(4) . ?
C20 C19 1.416(4) . ?
C1 C2 1.399(5) . ?
C15 C14 1.415(5) . ?
C15 C16 1.422(5) . ?
C13 H13 0.9300 . ?
C13 C14 1.364(5) . ?
C19 H19 0.9300 . ?
C19 C18 1.365(5) . ?
C8 H8 0.9300 . ?
C8 C7 1.372(5) . ?
C14 H14 0.9300 . ?
C2 H2 0.9300 . ?
C2 C3 1.366(5) . ?
C3 H3 0.9300 . ?
C3 C4 1.410(5) . ?
C4 C5 1.417(5) . ?
C7 H7 0.9300 . ?
C7 C6 1.408(5) . ?
C22 H22 0.9300 . ?
C22 C21 1.393(5) . ?
C22 C23 1.385(5) . ?
C21 C26 1.390(5) . ?
C16 H16 0.9300 . ?
C16 C17 1.361(5) . ?
C6 H6 0.9300 . ?
C6 C5 1.361(5) . ?
C5 H5 0.9300 . ?
C18 H18 0.9300 . ?
C18 C17 1.409(5) . ?
C17 H17 0.9300 . ?
C26 H26 0.9300 . ?
C26 C25 1.388(6) . ?
C27 C28 1.397(6) . ?
C27 C32 1.378(6) . ?
C23 H23 0.9300 . ?
C23 C24 1.370(6) . ?
C24 H24 0.9300 . ?
C24 C25 1.377(7) . ?
C28 H28 0.9300 . ?
C28 C29 1.395(6) . ?
C25 H25 0.9300 . ?
C32 H32 0.9300 . ?
C32 C31 1.405(6) . ?
C31 H31 0.9300 . ?
C31 C30 1.339(7) . ?
C29 H29 0.9300 . ?
C29 C30 1.354(7) . ?
C30 H30 0.9300 . ?
